data_2233461
loop_
_publ_author_name
'Al-Najjar, Belal O.'
'Tengku Muhammad, Tengku Sifzizul'
'Wahab, Habibah A.'
'Rosli, Mohd Mustaqim'
'Fun, Hoong-Kun'

_publ_section_title
;
 4-(3-Methylbenzenesulfonamido)phenyl 3-methylbenzenesulfonate
;
_journal_coeditor_code HB6544
_journal_issue 2
_journal_name_full 'Acta Crystallographica Section E'
_journal_page_first o258
_journal_paper_doi 10.1107/S1600536811054808
_journal_volume 68
_journal_year 2012
_chemical_formula_iupac 'C20 H19 N O5 S2'
_chemical_formula_moiety 'C20 H19 N O5 S2'
_chemical_formula_sum 'C20 H19 N O5 S2'
_chemical_formula_weight 417.48
_chemical_name_systematic
;
4-(3-Methylbenzenesulfonamido)phenyl 3-methylbenzenesulfonate
;
_space_group_IT_number 15
_symmetry_cell_setting monoclinic
_symmetry_space_group_name_Hall '-C 2yc'
_symmetry_space_group_name_H-M 'C 1 2/c 1'
_atom_sites_solution_hydrogens geom
_atom_sites_solution_primary direct
_atom_sites_solution_secondary difmap
_audit_creation_method SHELXL-97
_cell_angle_alpha 90.00
_cell_angle_beta 109.7000(10)
_cell_angle_gamma 90.00
_cell_formula_units_Z 4
_cell_length_a 14.43520(10)
_cell_length_b 9.12500(10)
_cell_length_c 15.4402(2)
_cell_measurement_reflns_used 9887
_cell_measurement_temperature 100.0(10)
_cell_measurement_theta_max 32.79
_cell_measurement_theta_min 2.69
_cell_volume 1914.76(4)
_computing_cell_refinement 'SAINT (Bruker, 2009)'
_computing_data_collection 'APEX2 (Bruker, 2009)'
_computing_data_reduction 'SAINT (Bruker, 2009)'
_computing_molecular_graphics 'SHELXTL (Sheldrick, 2008)'
_computing_publication_material 'SHELXTL (Sheldrick, 2008) and PLATON (Spek, 2009)'
_computing_structure_refinement 'SHELXTL (Sheldrick, 2008)'
_computing_structure_solution 'SHELXTL (Sheldrick, 2008)'
_diffrn_ambient_temperature 100.0(10)
_diffrn_measured_fraction_theta_full 0.983
_diffrn_measured_fraction_theta_max 0.983
_diffrn_measurement_device_type 'Bruker SMART APEXII CCD'
_diffrn_measurement_method '\f and \w scans'
_diffrn_radiation_monochromator graphite
_diffrn_radiation_source 'fine-focus sealed tube'
_diffrn_radiation_type MoK\a
_diffrn_radiation_wavelength 0.71073
_diffrn_reflns_av_R_equivalents 0.0222
_diffrn_reflns_av_sigmaI/netI 0.0145
_diffrn_reflns_limit_h_max 19
_diffrn_reflns_limit_h_min -22
_diffrn_reflns_limit_k_max 13
_diffrn_reflns_limit_k_min -13
_diffrn_reflns_limit_l_max 23
_diffrn_reflns_limit_l_min -23
_diffrn_reflns_number 21937
_diffrn_reflns_theta_full 32.95
_diffrn_reflns_theta_max 32.95
_diffrn_reflns_theta_min 2.69
_diffrn_standards_number 0
_exptl_absorpt_coefficient_mu 0.311
_exptl_absorpt_correction_T_max 0.9255
_exptl_absorpt_correction_T_min 0.8831
_exptl_absorpt_correction_type multi-scan
_exptl_absorpt_process_details '(<i>SADABS</i>; Bruker, 2009)'
_exptl_crystal_colour colourless
_exptl_crystal_density_diffrn 1.448
_exptl_crystal_density_method 'not measured'
_exptl_crystal_description block
_exptl_crystal_F_000 872
_exptl_crystal_size_max 0.41
_exptl_crystal_size_mid 0.34
_exptl_crystal_size_min 0.25
_refine_diff_density_max 0.455
_refine_diff_density_min -0.403
_refine_ls_extinction_method none
_refine_ls_goodness_of_fit_ref 1.077
_refine_ls_hydrogen_treatment constr
_refine_ls_matrix_type full
_refine_ls_number_parameters 128
_refine_ls_number_reflns 3533
_refine_ls_number_restraints 0
_refine_ls_restrained_S_all 1.077
_refine_ls_R_factor_all 0.0336
_refine_ls_R_factor_gt 0.0310
_refine_ls_shift/su_max 0.001
_refine_ls_shift/su_mean 0.000
_refine_ls_structure_factor_coef Fsqd
_refine_ls_weighting_details 'calc w=1/[\s^2^(Fo^2^)+(0.0485P)^2^+1.0937P] where P=(Fo^2^+2Fc^2^)/3'
_refine_ls_weighting_scheme calc
_refine_ls_wR_factor_gt 0.0885
_refine_ls_wR_factor_ref 0.0904
_reflns_number_gt 3249
_reflns_number_total 3533
_reflns_threshold_expression I>2\s(I)
_cod_data_source_file hb6544.cif
_cod_data_source_block I
_cod_original_sg_symbol_H-M 'C 2/c'
_cod_database_code 2233461
_cod_database_fobs_code 2233461

loop_
_symmetry_equiv_pos_as_xyz
'x, y, z'
'-x, y, -z+1/2'
'x+1/2, y+1/2, z'
'-x+1/2, y+1/2, -z+1/2'
'-x, -y, -z'
'x, -y, z-1/2'
'-x+1/2, -y+1/2, -z'
'x+1/2, -y+1/2, z-1/2'

loop_
_atom_site_type_symbol
_atom_site_label
_atom_site_fract_x
_atom_site_fract_y
_atom_site_fract_z
_atom_site_U_iso_or_equiv
_atom_site_adp_type
_atom_site_calc_flag
_atom_site_refinement_flags
_atom_site_occupancy
_atom_site_symmetry_multiplicity
S S1 0.261632(15) 0.38804(2) 0.813408(15) 0.01868(7) Uani d . 1 1
O O1 0.30077(5) 0.33201(8) 0.73257(5) 0.01910(13) Uani d P 0.50 1
N N1 0.30077(5) 0.33201(8) 0.73257(5) 0.01910(13) Uani d P 0.50 1
H H1 0.2719 0.2309 0.7120 0.023 Uiso d PR 0.50 1
O O2 0.15974(5) 0.34770(9) 0.78153(5) 0.02715(16) Uani d . 1 1
O O3 0.28871(6) 0.53930(8) 0.83108(6) 0.02607(15) Uani d . 1 1
C C1 0.43833(8) 0.12376(12) 1.06033(7) 0.02529(19) Uani d . 1 1
H H1A 0.4772 0.0678 1.1116 0.030 Uiso calc R 1 1
C C2 0.46090(8) 0.27063(12) 1.05424(7) 0.0268(2) Uani d . 1 1
H H2A 0.5145 0.3140 1.1012 0.032 Uiso calc R 1 1
C C3 0.40519(7) 0.35443(11) 0.97948(7) 0.02235(17) Uani d . 1 1
H H3A 0.4195 0.4552 0.9750 0.027 Uiso calc R 1 1
C C4 0.32808(6) 0.28698(9) 0.91157(6) 0.01695(15) Uani d . 1 1
C C5 0.30453(7) 0.14007(10) 0.91733(6) 0.01931(16) Uani d . 1 1
H H5A 0.2511 0.0969 0.8701 0.023 Uiso calc R 1 1
C C6 0.35980(8) 0.05647(10) 0.99286(7) 0.02188(17) Uani d . 1 1
C C7 0.33362(11) -0.10114(11) 1.00160(9) 0.0333(2) Uani d . 1 1
H H7A 0.3116 -0.1471 0.9407 0.050 Uiso calc R 1 1
H H7B 0.2807 -0.1058 1.0279 0.050 Uiso calc R 1 1
H H7C 0.3915 -0.1531 1.0419 0.050 Uiso calc R 1 1
C C8 0.40253(6) 0.33636(9) 0.74375(6) 0.01551(14) Uani d . 1 1
C C9 0.45112(6) 0.20366(9) 0.74745(6) 0.01958(16) Uani d . 1 1
H H9A 0.4176 0.1138 0.7465 0.023 Uiso calc R 1 1
C C12 0.45042(6) 0.46948(9) 0.74605(6) 0.01721(15) Uani d . 1 1
H H12A 0.4160 0.5593 0.7423 0.021 Uiso calc R 1 1

loop_
_atom_site_aniso_label
_atom_site_aniso_U_11
_atom_site_aniso_U_22
_atom_site_aniso_U_33
_atom_site_aniso_U_12
_atom_site_aniso_U_13
_atom_site_aniso_U_23
S1 0.01452(11) 0.02118(11) 0.02237(11) 0.00479(7) 0.00888(8) 0.00390(7)
O1 0.0117(3) 0.0267(3) 0.0194(3) 0.0003(2) 0.0059(2) 0.0029(2)
N1 0.0117(3) 0.0267(3) 0.0194(3) 0.0003(2) 0.0059(2) 0.0029(2)
O2 0.0132(3) 0.0395(4) 0.0301(4) 0.0052(3) 0.0090(3) 0.0047(3)
O3 0.0290(4) 0.0177(3) 0.0358(4) 0.0067(3) 0.0166(3) 0.0039(3)
C1 0.0242(4) 0.0312(5) 0.0205(4) 0.0031(4) 0.0076(3) 0.0049(3)
C2 0.0220(4) 0.0330(5) 0.0220(4) -0.0049(4) 0.0030(3) -0.0008(4)
C3 0.0209(4) 0.0220(4) 0.0235(4) -0.0041(3) 0.0066(3) -0.0019(3)
C4 0.0160(3) 0.0172(3) 0.0188(3) 0.0010(3) 0.0074(3) -0.0003(3)
C5 0.0208(4) 0.0180(4) 0.0201(4) -0.0017(3) 0.0081(3) -0.0016(3)
C6 0.0271(4) 0.0196(4) 0.0221(4) 0.0013(3) 0.0125(3) 0.0021(3)
C7 0.0497(7) 0.0203(4) 0.0344(5) -0.0012(4) 0.0201(5) 0.0050(4)
C8 0.0119(3) 0.0183(3) 0.0161(3) -0.0001(3) 0.0044(3) 0.0026(3)
C9 0.0171(4) 0.0143(3) 0.0236(4) -0.0018(3) 0.0019(3) 0.0025(3)
C12 0.0149(3) 0.0150(3) 0.0221(4) 0.0011(3) 0.0068(3) 0.0000(3)

loop_
_atom_type_symbol
_atom_type_description
_atom_type_scat_dispersion_real
_atom_type_scat_dispersion_imag
_atom_type_scat_source
C C 0.0033 0.0016 'International Tables Vol C Tables 4.2.6.8 and 6.1.1.4'
H H 0.0000 0.0000 'International Tables Vol C Tables 4.2.6.8 and 6.1.1.4'
N N 0.0061 0.0033 'International Tables Vol C Tables 4.2.6.8 and 6.1.1.4'
O O 0.0106 0.0060 'International Tables Vol C Tables 4.2.6.8 and 6.1.1.4'
S S 0.1246 0.1234 'International Tables Vol C Tables 4.2.6.8 and 6.1.1.4'

loop_
_geom_angle_atom_site_label_1
_geom_angle_atom_site_label_2
_geom_angle_atom_site_label_3
_geom_angle_site_symmetry_1
_geom_angle_site_symmetry_3
_geom_angle
O2 S1 O3 . . 119.64(5)
O2 S1 O1 . . 103.82(4)
O3 S1 O1 . . 107.89(4)
O2 S1 C4 . . 111.11(4)
O3 S1 C4 . . 107.83(5)
O1 S1 C4 . . 105.59(4)
C8 O1 S1 . . 120.90(6)
C8 O1 H1 . . 111.2
S1 O1 H1 . . 108.3
C2 C1 C6 . . 121.55(9)
C2 C1 H1A . . 119.2
C6 C1 H1A . . 119.2
C1 C2 C3 . . 120.17(9)
C1 C2 H2A . . 119.9
C3 C2 H2A . . 119.9
C4 C3 C2 . . 118.32(9)
C4 C3 H3A . . 120.8
C2 C3 H3A . . 120.8
C3 C4 C5 . . 121.92(8)
C3 C4 S1 . . 118.94(7)
C5 C4 S1 . . 119.08(7)
C4 C5 C6 . . 119.72(9)
C4 C5 H5A . . 120.1
C6 C5 H5A . . 120.1
C1 C6 C5 . . 118.30(9)
C1 C6 C7 . . 121.23(9)
C5 C6 C7 . . 120.45(10)
C6 C7 H7A . . 109.5
C6 C7 H7B . . 109.5
H7A C7 H7B . . 109.5
C6 C7 H7C . . 109.5
H7A C7 H7C . . 109.5
H7B C7 H7C . . 109.5
C9 C8 C12 . . 121.29(8)
C9 C8 O1 . . 117.85(7)
C12 C8 O1 . . 120.78(8)
C9 C9 C8 2_656 . 119.46(5)
C9 C9 H9A 2_656 . 120.3
C8 C9 H9A . . 120.3
C8 C12 C12 . 2_656 119.23(5)
C8 C12 H12A . . 120.4
C12 C12 H12A 2_656 . 120.4

loop_
_geom_bond_atom_site_label_1
_geom_bond_atom_site_label_2
_geom_bond_site_symmetry_2
_geom_bond_distance
S1 O2 . 1.4329(8)
S1 O3 . 1.4354(8)
S1 O1 . 1.6167(7)
S1 C4 . 1.7572(9)
O1 C8 . 1.4206(10)
O1 H1 . 1.0188
C1 C2 . 1.3899(15)
C1 C6 . 1.3968(15)
C1 H1A . 0.9500
C2 C3 . 1.3922(14)
C2 H2A . 0.9500
C3 C4 . 1.3894(13)
C3 H3A . 0.9500
C4 C5 . 1.3931(12)
C5 C6 . 1.3969(13)
C5 H5A . 0.9500
C6 C7 . 1.5046(14)
C7 H7A . 0.9800
C7 H7B . 0.9800
C7 H7C . 0.9800
C8 C9 . 1.3909(12)
C8 C12 . 1.3921(12)
C9 C9 2_656 1.3866(18)
C9 H9A . 0.9500
C12 C12 2_656 1.3949(16)
C12 H12A . 0.9500

loop_
_geom_hbond_atom_site_label_D
_geom_hbond_atom_site_label_H
_geom_hbond_atom_site_label_A
_geom_hbond_site_symmetry_A
_geom_hbond_distance_DH
_geom_hbond_distance_HA
_geom_hbond_distance_DA
_geom_hbond_angle_DHA
_geom_hbond_publ_flag
N1 H1 O3 4_546 1.02 1.97 2.9854(11) 178 yes

loop_
_geom_torsion_atom_site_label_1
_geom_torsion_atom_site_label_2
_geom_torsion_atom_site_label_3
_geom_torsion_atom_site_label_4
_geom_torsion_site_symmetry_4
_geom_torsion
O2 S1 O1 C8 . -172.37(7)
O3 S1 O1 C8 . 59.70(8)
C4 S1 O1 C8 . -55.39(7)
C6 C1 C2 C3 . -0.35(16)
C1 C2 C3 C4 . -0.71(15)
C2 C3 C4 C5 . 1.11(14)
C2 C3 C4 S1 . -176.24(8)
O2 S1 C4 C3 . -144.83(8)
O3 S1 C4 C3 . -11.90(9)
O1 S1 C4 C3 . 103.24(8)
O2 S1 C4 C5 . 37.75(8)
O3 S1 C4 C5 . 170.68(7)
O1 S1 C4 C5 . -74.19(8)
C3 C4 C5 C6 . -0.44(13)
S1 C4 C5 C6 . 176.91(7)
C2 C1 C6 C5 . 1.03(15)
C2 C1 C6 C7 . -177.82(10)
C4 C5 C6 C1 . -0.63(14)
C4 C5 C6 C7 . 178.23(9)
S1 O1 C8 C9 . 113.82(8)
S1 O1 C8 C12 . -69.45(10)
C12 C8 C9 C9 2_656 -0.70(16)
O1 C8 C9 C9 2_656 176.01(10)
C9 C8 C12 C12 2_656 -1.20(15)
O1 C8 C12 C12 2_656 -177.81(10)
